data_4107938
loop_
_publ_author_name
'Brett D. Swartz'
'Nicole M. Reinartz'
'William W. Brennessel'
'Juventino J. Garc\'ia'
'William D. Jones'

_publ_contact_author_address 'Department of Chemistry, University of Rochester, Rochester, New York 14627'
_publ_contact_author_email jones@chem.rochester.edu
_publ_contact_author_name 'William D. Jones'
_publ_section_title
;
 Solvent Effects and Activation Parameters in the Competitive Cleavage of
 C-CN and C-H Bonds in 2-Methyl-3-Butenenitrile Using [(dippe)NiH]2
;
_journal_name_full 'Journal of the American Chemical Society'
_journal_page_first 8548
_journal_page_last 8554
_journal_paper_doi 10.1021/ja8000216
_journal_volume 130
_journal_year 2008
_chemical_formula_moiety 'C19 H38 N Ni P2, C24 H20 B'
_chemical_formula_sum 'C43 H58 B N Ni P2'
_chemical_formula_weight 720.36
_chemical_name_common jonbds05
_chemical_name_systematic
;
 10,  [Ni(dippe)(2-cyanobutenyl)]+ BPh4-
;
_space_group_IT_number 43
_symmetry_cell_setting orthorhombic
_symmetry_space_group_name_Hall 'F 2 -2d'
_symmetry_space_group_name_H-M 'F d d 2'
_atom_sites_solution_hydrogens geom
_atom_sites_solution_primary direct
_atom_sites_solution_secondary difmap
_audit_creation_method SHELXL-97
_cell_angle_alpha 90.00
_cell_angle_beta 90.00
_cell_angle_gamma 90.00
_cell_formula_units_Z 16
_cell_length_a 17.418(4)
_cell_length_b 62.197(14)
_cell_length_c 14.634(3)
_cell_measurement_reflns_used 4054
_cell_measurement_temperature 100.0(1)
_cell_measurement_theta_max 24.29
_cell_measurement_theta_min 2.43
_cell_volume 15854(6)
_computing_cell_refinement 'SAINT (Bruker, 2006)'
_computing_data_collection 'APEX2 (Bruker, 2006)'
_computing_data_reduction 'SAINT (Bruker, 2006)'
_computing_molecular_graphics 'SHELXTL (Bruker, 2000)'
_computing_publication_material 'SHELXTL (Bruker, 2000)'
_computing_structure_refinement 'SHELXL-97 (Sheldrick, 1997)'
_computing_structure_solution 'SIR97 (Altomare et al., 1999)'
_diffrn_ambient_temperature 100.0(1)
_diffrn_measured_fraction_theta_full 1.000
_diffrn_measured_fraction_theta_max 1.000
_diffrn_measurement_device_type 'Bruker SMART APEX II CCD Platform'
_diffrn_measurement_method 'area detector, \w scans per \f'
_diffrn_radiation_monochromator graphite
_diffrn_radiation_source 'fine-focus sealed tube'
_diffrn_radiation_type MoK\a
_diffrn_radiation_wavelength 0.71073
_diffrn_reflns_av_R_equivalents 0.1762
_diffrn_reflns_av_sigmaI/netI 0.1383
_diffrn_reflns_limit_h_max 23
_diffrn_reflns_limit_h_min -23
_diffrn_reflns_limit_k_max 82
_diffrn_reflns_limit_k_min -82
_diffrn_reflns_limit_l_max 19
_diffrn_reflns_limit_l_min -19
_diffrn_reflns_number 53976
_diffrn_reflns_theta_full 28.28
_diffrn_reflns_theta_max 28.28
_diffrn_reflns_theta_min 1.85
_exptl_absorpt_coefficient_mu 0.600
_exptl_absorpt_correction_T_max 0.9940
_exptl_absorpt_correction_T_min 0.9154
_exptl_absorpt_correction_type multi-scan
_exptl_absorpt_process_details 'SADABS (Blessing, 1995)'
_exptl_crystal_colour 'pale yellow'
_exptl_crystal_density_diffrn 1.207
_exptl_crystal_description needle
_exptl_crystal_F_000 6176
_exptl_crystal_size_max 0.15
_exptl_crystal_size_mid 0.04
_exptl_crystal_size_min 0.01
_refine_diff_density_max 0.475
_refine_diff_density_min -0.478
_refine_diff_density_rms 0.064
_refine_ls_abs_structure_details 'Flack H D (1983), 4699 Friedel pairs, Acta Cryst. A39, 876-881'
_refine_ls_abs_structure_Flack 0.014(17)
_refine_ls_extinction_method none
_refine_ls_goodness_of_fit_ref 1.002
_refine_ls_hydrogen_treatment constr
_refine_ls_matrix_type full
_refine_ls_number_parameters 460
_refine_ls_number_reflns 9806
_refine_ls_number_restraints 12
_refine_ls_restrained_S_all 1.002
_refine_ls_R_factor_all 0.1465
_refine_ls_R_factor_gt 0.0678
_refine_ls_shift/su_max 0.001
_refine_ls_shift/su_mean 0.000
_refine_ls_structure_factor_coef Fsqd
_refine_ls_weighting_details 'calc w=1/[\s^2^(Fo^2^)+(0.0258P)^2^+24.0423P] where P=(Fo^2^+2Fc^2^)/3'
_refine_ls_weighting_scheme calc
_refine_ls_wR_factor_gt 0.1067
_refine_ls_wR_factor_ref 0.1299
_reflns_number_gt 5447
_reflns_number_total 9806
_reflns_threshold_expression >2sigma(I)
_cod_data_source_file ja8000216-file005.cif
_cod_data_source_block jonbds05
_cod_original_cell_volume 15853(6)
_cod_database_code 4107938

loop_
_symmetry_equiv_pos_as_xyz
'x, y, z'
'-x, -y, z'
'x+1/4, -y+1/4, z+1/4'
'-x+1/4, y+1/4, z+1/4'
'x, y+1/2, z+1/2'
'-x, -y+1/2, z+1/2'
'x+1/4, -y+3/4, z+3/4'
'-x+1/4, y+3/4, z+3/4'
'x+1/2, y, z+1/2'
'-x+1/2, -y, z+1/2'
'x+3/4, -y+1/4, z+3/4'
'-x+3/4, y+1/4, z+3/4'
'x+1/2, y+1/2, z'
'-x+1/2, -y+1/2, z'
'x+3/4, -y+3/4, z+1/4'
'-x+3/4, y+3/4, z+1/4'

loop_
_atom_site_label
_atom_site_type_symbol
_atom_site_fract_x
_atom_site_fract_y
_atom_site_fract_z
_atom_site_U_iso_or_equiv
_atom_site_adp_type
_atom_site_occupancy
_atom_site_symmetry_multiplicity
_atom_site_calc_flag
_atom_site_refinement_flags
_atom_site_disorder_assembly
_atom_site_disorder_group
Ni1 Ni 0.26370(4) 0.070196(10) 0.43940(5) 0.04170(18) Uani 1 1 d . . .
P1 P 0.34560(7) 0.05722(2) 0.53589(10) 0.0370(3) Uani 1 1 d . A .
P2 P 0.17123(7) 0.06641(2) 0.53966(10) 0.0373(3) Uani 1 1 d . A .
C1 C 0.3497(4) 0.07234(12) 0.3402(5) 0.0406(17) Uani 0.746(4) 1 d PD A 1
H1A H 0.3761 0.0864 0.3342 0.049 Uiso 0.746(4) 1 calc PR A 1
H1B H 0.3840 0.0598 0.3335 0.049 Uiso 0.746(4) 1 calc PR A 1
C2 C 0.2759(4) 0.07068(11) 0.3010(5) 0.0353(17) Uani 0.746(4) 1 d PD A 1
H2A H 0.2622 0.0576 0.2645 0.042 Uiso 0.746(4) 1 calc PR A 1
C3 C 0.2172(4) 0.08515(11) 0.3292(5) 0.0326(15) Uani 0.746(4) 1 d PD A 1
C4 C 0.2426(4) 0.10505(11) 0.3702(5) 0.0380(15) Uani 0.746(4) 1 d PD A 1
N1 N 0.2655(3) 0.11997(11) 0.4083(5) 0.0466(17) Uani 0.746(4) 1 d PD A 1
C5 C 0.1366(3) 0.08389(11) 0.2903(5) 0.0416(17) Uani 0.746(4) 1 d PD A 1
H5A H 0.1339 0.0923 0.2338 0.062 Uiso 0.746(4) 1 calc PR A 1
H5B H 0.1001 0.0897 0.3349 0.062 Uiso 0.746(4) 1 calc PR A 1
H5C H 0.1238 0.0689 0.2773 0.062 Uiso 0.746(4) 1 calc PR A 1
C1' C 0.1677(11) 0.0806(4) 0.3365(15) 0.0416(17) Uani 0.254(4) 1 d PD A 5
H1C H 0.1232 0.0709 0.3290 0.050 Uiso 0.254(4) 1 calc PR A 5
H1D H 0.1550 0.0961 0.3332 0.050 Uiso 0.254(4) 1 calc PR A 5
C2' C 0.2389(9) 0.0740(4) 0.2984(16) 0.0353(17) Uani 0.254(4) 1 d PD A 5
H2B H 0.2392 0.0608 0.2590 0.042 Uiso 0.254(4) 1 calc PR A 5
C3' C 0.3108(9) 0.0823(3) 0.3285(14) 0.0326(15) Uani 0.254(4) 1 d PD A 5
C4' C 0.3056(10) 0.1035(3) 0.3675(13) 0.0380(15) Uani 0.254(4) 1 d PD A 5
N1' N 0.3001(11) 0.1199(3) 0.4020(19) 0.0466(17) Uani 0.254(4) 1 d PD A 5
C5' C 0.3869(9) 0.0734(3) 0.2935(15) 0.0406(17) Uani 0.254(4) 1 d PD A 5
H5D H 0.3805 0.0684 0.2305 0.061 Uiso 0.254(4) 1 calc PR A 5
H5E H 0.4033 0.0614 0.3323 0.061 Uiso 0.254(4) 1 calc PR A 5
H5F H 0.4258 0.0848 0.2951 0.061 Uiso 0.254(4) 1 calc PR A 5
C6 C 0.2909(2) 0.04396(8) 0.6258(3) 0.0372(12) Uani 1 1 d . . .
H6A H 0.2816 0.0288 0.6080 0.045 Uiso 1 1 calc R A .
H6B H 0.3216 0.0439 0.6827 0.045 Uiso 1 1 calc R . .
C7 C 0.2131(3) 0.05494(8) 0.6447(3) 0.0389(12) Uani 1 1 d . A .
H7A H 0.2203 0.0665 0.6903 0.047 Uiso 1 1 calc R . .
H7B H 0.1770 0.0443 0.6708 0.047 Uiso 1 1 calc R . .
C8 C 0.4082(3) 0.07653(7) 0.5928(4) 0.0377(12) Uani 1 1 d . . .
H8A H 0.4337 0.0688 0.6443 0.045 Uiso 1 1 calc R A .
C9 C 0.3635(3) 0.09530(7) 0.6349(4) 0.0445(14) Uani 1 1 d . A .
H9A H 0.3987 0.1044 0.6700 0.067 Uiso 1 1 calc R . .
H9B H 0.3235 0.0897 0.6755 0.067 Uiso 1 1 calc R . .
H9C H 0.3397 0.1038 0.5862 0.067 Uiso 1 1 calc R . .
C10 C 0.4719(3) 0.08479(8) 0.5302(4) 0.0474(14) Uani 1 1 d . A .
H10A H 0.5097 0.0928 0.5665 0.071 Uiso 1 1 calc R . .
H10B H 0.4498 0.0943 0.4837 0.071 Uiso 1 1 calc R . .
H10C H 0.4972 0.0726 0.5004 0.071 Uiso 1 1 calc R . .
C11 C 0.4112(3) 0.03656(8) 0.4922(4) 0.0457(14) Uani 1 1 d . . .
H11A H 0.4446 0.0438 0.4460 0.055 Uiso 1 1 calc R A .
C12 C 0.4648(3) 0.02743(9) 0.5652(4) 0.0573(16) Uani 1 1 d . A .
H12A H 0.5002 0.0172 0.5370 0.086 Uiso 1 1 calc R . .
H12B H 0.4344 0.0201 0.6123 0.086 Uiso 1 1 calc R . .
H12C H 0.4941 0.0392 0.5931 0.086 Uiso 1 1 calc R . .
C13 C 0.3670(3) 0.01877(8) 0.4410(4) 0.0607(16) Uani 1 1 d . A .
H13A H 0.4036 0.0088 0.4129 0.091 Uiso 1 1 calc R . .
H13B H 0.3350 0.0253 0.3934 0.091 Uiso 1 1 calc R . .
H13C H 0.3344 0.0109 0.4841 0.091 Uiso 1 1 calc R . .
C14 C 0.1122(3) 0.08919(8) 0.5834(4) 0.0415(13) Uani 1 1 d . . .
H14A H 0.0792 0.0835 0.6337 0.050 Uiso 1 1 calc R A .
C15 C 0.1608(3) 0.10705(7) 0.6232(4) 0.0514(15) Uani 1 1 d . A .
H15A H 0.1273 0.1186 0.6454 0.077 Uiso 1 1 calc R . .
H15B H 0.1951 0.1127 0.5759 0.077 Uiso 1 1 calc R . .
H15C H 0.1914 0.1014 0.6741 0.077 Uiso 1 1 calc R . .
C16 C 0.0588(3) 0.09846(8) 0.5101(4) 0.0474(14) Uani 1 1 d . A .
H16A H 0.0235 0.1088 0.5382 0.071 Uiso 1 1 calc R . .
H16B H 0.0292 0.0868 0.4820 0.071 Uiso 1 1 calc R . .
H16C H 0.0894 0.1057 0.4631 0.071 Uiso 1 1 calc R . .
C17 C 0.1018(3) 0.04649(8) 0.4969(4) 0.0416(13) Uani 1 1 d . . .
H17A H 0.0764 0.0531 0.4425 0.050 Uiso 1 1 calc R A .
C18 C 0.0379(3) 0.04062(9) 0.5634(4) 0.0519(15) Uani 1 1 d . A .
H18A H 0.0014 0.0310 0.5332 0.078 Uiso 1 1 calc R . .
H18B H 0.0113 0.0537 0.5830 0.078 Uiso 1 1 calc R . .
H18C H 0.0599 0.0334 0.6169 0.078 Uiso 1 1 calc R . .
C19 C 0.1438(3) 0.02645(8) 0.4623(4) 0.0477(14) Uani 1 1 d . A .
H19A H 0.1068 0.0167 0.4335 0.071 Uiso 1 1 calc R . .
H19B H 0.1686 0.0192 0.5138 0.071 Uiso 1 1 calc R . .
H19C H 0.1827 0.0307 0.4174 0.071 Uiso 1 1 calc R . .
B1 B 0.2637(3) 0.05831(9) 0.9944(4) 0.0358(13) Uani 1 1 d . . .
C20 C 0.3789(3) 0.06963(8) 0.8841(3) 0.0383(12) Uani 1 1 d . . .
H20 H 0.3651 0.0842 0.8958 0.046 Uiso 1 1 calc R . .
C21 C 0.3085(3) 0.01480(7) 1.1853(4) 0.0440(13) Uani 1 1 d . . .
H21 H 0.3525 0.0078 1.2096 0.053 Uiso 1 1 calc R . .
C22 C 0.1740(3) 0.02099(7) 1.1866(4) 0.0456(13) Uani 1 1 d . . .
H22 H 0.1246 0.0184 1.2119 0.055 Uiso 1 1 calc R . .
C23 C 0.3580(3) 0.03223(8) 0.9025(3) 0.0359(12) Uani 1 1 d . . .
H23 H 0.3303 0.0205 0.9279 0.043 Uiso 1 1 calc R . .
C24 C 0.2366(3) 0.01046(8) 1.2216(4) 0.0431(13) Uani 1 1 d . . .
H24 H 0.2309 0.0004 1.2699 0.052 Uiso 1 1 calc R . .
C25 C 0.1602(3) 0.07771(8) 0.8843(4) 0.0396(13) Uani 1 1 d . . .
H25 H 0.1850 0.0910 0.8966 0.047 Uiso 1 1 calc R . .
C26 C 0.2534(3) 0.03990(7) 1.0737(3) 0.0335(11) Uani 1 1 d . . .
C27 C 0.0979(3) 0.07752(9) 0.8258(4) 0.0453(14) Uani 1 1 d . . .
H27 H 0.0810 0.0906 0.7991 0.054 Uiso 1 1 calc R . .
C28 C 0.2780(3) 0.08090(7) 1.0503(4) 0.0368(12) Uani 1 1 d . . .
C29 C 0.0603(3) 0.05885(9) 0.8055(4) 0.0463(14) Uani 1 1 d . . .
H29 H 0.0165 0.0589 0.7668 0.056 Uiso 1 1 calc R . .
C30 C 0.4410(3) 0.06546(9) 0.8262(3) 0.0418(13) Uani 1 1 d . . .
H30 H 0.4687 0.0771 0.7999 0.050 Uiso 1 1 calc R . .
C31 C 0.3165(3) 0.02925(8) 1.1136(4) 0.0396(12) Uani 1 1 d . . .
H31 H 0.3665 0.0321 1.0906 0.048 Uiso 1 1 calc R . .
C32 C 0.1885(3) 0.05893(8) 0.9264(4) 0.0358(12) Uani 1 1 d . . .
C33 C 0.1818(3) 0.03542(8) 1.1144(4) 0.0419(13) Uani 1 1 d . . .
H33 H 0.1374 0.0425 1.0918 0.050 Uiso 1 1 calc R . .
C34 C 0.4196(3) 0.02781(8) 0.8433(4) 0.0387(12) Uani 1 1 d . . .
H34 H 0.4321 0.0134 0.8282 0.046 Uiso 1 1 calc R . .
C35 C 0.0877(3) 0.03966(9) 0.8428(4) 0.0477(14) Uani 1 1 d . . .
H35 H 0.0637 0.0264 0.8282 0.057 Uiso 1 1 calc R . .
C36 C 0.3507(3) 0.08644(10) 1.0840(5) 0.070(2) Uani 1 1 d . . .
H36 H 0.3927 0.0772 1.0707 0.084 Uiso 1 1 calc R . .
C37 C 0.3359(2) 0.05312(7) 0.9256(3) 0.0325(11) Uani 1 1 d . . .
C38 C 0.1499(3) 0.04017(8) 0.9011(4) 0.0392(13) Uani 1 1 d . . .
H38 H 0.1676 0.0269 0.9257 0.047 Uiso 1 1 calc R . .
C39 C 0.2343(4) 0.11371(9) 1.1274(4) 0.0603(17) Uani 1 1 d . . .
H39 H 0.1935 0.1233 1.1412 0.072 Uiso 1 1 calc R . .
C40 C 0.4620(3) 0.04457(9) 0.8071(4) 0.0446(13) Uani 1 1 d . . .
H40 H 0.5053 0.0417 0.7695 0.053 Uiso 1 1 calc R . .
C41 C 0.2194(3) 0.09490(8) 1.0766(4) 0.0493(14) Uani 1 1 d . . .
H41 H 0.1680 0.0917 1.0598 0.059 Uiso 1 1 calc R . .
C42 C 0.3062(4) 0.11825(9) 1.1568(4) 0.0627(18) Uani 1 1 d . . .
H42 H 0.3158 0.1308 1.1917 0.075 Uiso 1 1 calc R . .
C43 C 0.3644(4) 0.10468(10) 1.1357(5) 0.070(2) Uani 1 1 d . . .
H43 H 0.4149 0.1077 1.1566 0.085 Uiso 1 1 calc R . .

loop_
_atom_site_aniso_label
_atom_site_aniso_U_11
_atom_site_aniso_U_22
_atom_site_aniso_U_33
_atom_site_aniso_U_23
_atom_site_aniso_U_13
_atom_site_aniso_U_12
Ni1 0.0526(4) 0.0306(3) 0.0419(4) 0.0025(4) 0.0062(4) -0.0034(3)
P1 0.0320(7) 0.0327(7) 0.0462(8) 0.0009(7) 0.0072(7) -0.0036(6)
P2 0.0348(7) 0.0346(7) 0.0426(8) 0.0022(7) 0.0033(6) 0.0074(6)
C1 0.027(4) 0.049(4) 0.045(5) 0.010(4) 0.006(3) 0.007(3)
C2 0.045(5) 0.037(4) 0.024(3) 0.003(3) 0.003(4) 0.011(4)
C3 0.020(3) 0.035(4) 0.043(4) 0.001(3) 0.001(3) 0.006(3)
C4 0.031(3) 0.033(3) 0.050(4) 0.010(3) 0.004(3) 0.005(3)
N1 0.033(4) 0.041(3) 0.065(4) 0.010(3) 0.004(4) -0.003(4)
C5 0.025(4) 0.052(4) 0.048(5) 0.001(4) -0.009(3) -0.001(3)
C1' 0.025(4) 0.052(4) 0.048(5) 0.001(4) -0.009(3) -0.001(3)
C2' 0.045(5) 0.037(4) 0.024(3) 0.003(3) 0.003(4) 0.011(4)
C3' 0.020(3) 0.035(4) 0.043(4) 0.001(3) 0.001(3) 0.006(3)
C4' 0.031(3) 0.033(3) 0.050(4) 0.010(3) 0.004(3) 0.005(3)
N1' 0.033(4) 0.041(3) 0.065(4) 0.010(3) 0.004(4) -0.003(4)
C5' 0.027(4) 0.049(4) 0.045(5) 0.010(4) 0.006(3) 0.007(3)
C6 0.027(2) 0.039(3) 0.046(3) -0.001(2) 0.006(2) -0.003(2)
C7 0.034(3) 0.040(3) 0.043(3) 0.001(2) 0.003(2) 0.000(2)
C8 0.039(3) 0.030(3) 0.044(3) 0.003(2) 0.001(2) -0.001(2)
C9 0.036(3) 0.041(3) 0.056(4) -0.007(3) -0.008(3) 0.000(2)
C10 0.039(3) 0.044(3) 0.059(4) -0.005(3) 0.014(3) -0.018(2)
C11 0.040(3) 0.040(3) 0.058(4) -0.008(3) 0.013(3) -0.007(3)
C12 0.046(3) 0.042(3) 0.084(5) -0.002(3) 0.006(3) 0.007(3)
C13 0.071(4) 0.041(3) 0.071(4) -0.018(3) 0.024(4) -0.005(3)
C14 0.034(3) 0.043(3) 0.047(3) 0.002(3) 0.005(3) 0.002(2)
C15 0.051(3) 0.029(3) 0.075(4) -0.007(3) 0.012(3) 0.002(2)
C16 0.049(3) 0.045(3) 0.049(4) 0.002(3) 0.006(3) 0.016(3)
C17 0.033(3) 0.039(3) 0.053(4) -0.001(3) -0.001(3) 0.006(2)
C18 0.033(3) 0.051(3) 0.072(4) -0.011(3) -0.006(3) -0.002(2)
C19 0.044(3) 0.041(3) 0.058(4) -0.012(3) -0.005(3) 0.001(3)
B1 0.031(3) 0.032(3) 0.044(3) -0.004(3) 0.009(3) 0.001(3)
C20 0.031(3) 0.034(3) 0.050(3) -0.001(3) 0.010(2) -0.001(2)
C21 0.037(3) 0.039(3) 0.056(4) -0.001(3) -0.005(3) 0.007(2)
C22 0.041(3) 0.037(3) 0.059(4) 0.001(3) 0.008(3) -0.012(2)
C23 0.026(2) 0.038(3) 0.043(3) -0.001(2) 0.007(2) 0.003(2)
C24 0.047(3) 0.037(3) 0.046(3) 0.001(2) 0.006(3) -0.009(3)
C25 0.040(3) 0.035(3) 0.044(3) -0.004(2) 0.014(3) 0.003(2)
C26 0.029(2) 0.031(3) 0.040(3) -0.006(2) 0.004(2) 0.002(2)
C27 0.044(3) 0.054(4) 0.038(3) 0.008(3) 0.007(3) 0.011(3)
C28 0.035(3) 0.026(3) 0.050(3) -0.001(2) 0.013(3) 0.000(2)
C29 0.036(3) 0.063(4) 0.040(3) 0.001(3) 0.008(2) 0.003(3)
C30 0.030(3) 0.050(3) 0.045(3) -0.003(3) -0.002(2) -0.008(2)
C31 0.030(3) 0.042(3) 0.047(3) -0.001(3) 0.004(2) -0.001(2)
C32 0.032(3) 0.034(3) 0.041(3) 0.002(3) 0.012(2) 0.002(2)
C33 0.033(3) 0.039(3) 0.054(4) -0.003(3) 0.005(3) -0.001(2)
C34 0.027(3) 0.039(3) 0.050(3) -0.008(3) -0.001(2) 0.008(2)
C35 0.039(3) 0.048(3) 0.057(4) 0.005(3) 0.005(3) -0.010(3)
C36 0.056(4) 0.061(4) 0.094(5) -0.034(4) 0.025(4) -0.014(3)
C37 0.020(2) 0.038(3) 0.040(3) -0.001(2) 0.003(2) 0.000(2)
C38 0.031(3) 0.036(3) 0.051(3) 0.007(2) 0.000(2) -0.006(2)
C39 0.085(5) 0.043(3) 0.052(4) -0.001(3) 0.007(4) 0.026(3)
C40 0.031(3) 0.050(3) 0.052(4) -0.003(3) 0.008(2) 0.006(2)
C41 0.051(3) 0.046(3) 0.051(4) -0.004(3) -0.001(3) 0.013(3)
C42 0.101(5) 0.038(3) 0.050(4) -0.008(3) 0.022(4) -0.015(4)
C43 0.061(4) 0.060(4) 0.090(5) -0.030(4) 0.032(4) -0.030(3)

loop_
_atom_type_symbol
_atom_type_description
_atom_type_scat_dispersion_real
_atom_type_scat_dispersion_imag
_atom_type_scat_source
C C 0.0033 0.0016 'International Tables Vol C Tables 4.2.6.8 and 6.1.1.4'
H H 0.0000 0.0000 'International Tables Vol C Tables 4.2.6.8 and 6.1.1.4'
B B 0.0013 0.0007 'International Tables Vol C Tables 4.2.6.8 and 6.1.1.4'
N N 0.0061 0.0033 'International Tables Vol C Tables 4.2.6.8 and 6.1.1.4'
P P 0.1023 0.0942 'International Tables Vol C Tables 4.2.6.8 and 6.1.1.4'
Ni Ni 0.3393 1.1124 'International Tables Vol C Tables 4.2.6.8 and 6.1.1.4'

loop_
_geom_angle_atom_site_label_1
_geom_angle_atom_site_label_2
_geom_angle_atom_site_label_3
_geom_angle
C3' Ni1 C3 48.4(5)
C3' Ni1 C2 29.6(5)
C3 Ni1 C2 41.0(2)
C3' Ni1 C1 26.3(5)
C3 Ni1 C1 72.8(3)
C2 Ni1 C1 40.0(3)
C3' Ni1 C2' 40.5(5)
C3 Ni1 C2' 25.2(6)
C2 Ni1 C2' 18.6(5)
C1 Ni1 C2' 57.5(5)
C3' Ni1 P1 113.9(5)
C3 Ni1 P1 162.26(19)
C2 Ni1 P1 125.84(18)
C1 Ni1 P1 90.26(19)
C2' Ni1 P1 144.1(5)
C3' Ni1 P2 154.1(5)
C3 Ni1 P2 106.72(19)
C2 Ni1 P2 138.1(2)
C1 Ni1 P2 176.9(2)
C2' Ni1 P2 120.9(5)
P1 Ni1 P2 90.44(6)
C3' Ni1 C1' 70.2(7)
C3 Ni1 C1' 22.7(5)
C2 Ni1 C1' 55.3(5)
C1 Ni1 C1' 92.7(5)
C2' Ni1 C1' 36.7(5)
P1 Ni1 C1' 173.7(6)
P2 Ni1 C1' 86.3(5)
C3' Ni1 C4 51.4(5)
C3 Ni1 C4 36.6(2)
C2 Ni1 C4 65.6(3)
C1 Ni1 C4 76.2(2)
C2' Ni1 C4 57.5(7)
P1 Ni1 C4 135.00(18)
P2 Ni1 C4 105.34(16)
C1' Ni1 C4 51.3(6)
C3' Ni1 C4' 36.3(5)
C3 Ni1 C4' 52.2(5)
C2 Ni1 C4' 61.7(5)
C1 Ni1 C4' 55.3(4)
C2' Ni1 C4' 63.0(7)
P1 Ni1 C4' 113.7(4)
P2 Ni1 C4' 126.9(4)
C1' Ni1 C4' 72.5(6)
C4 Ni1 C4' 26.2(4)
C6 P1 C8 106.3(2)
C6 P1 C11 105.1(2)
C8 P1 C11 104.4(2)
C6 P1 Ni1 107.16(16)
C8 P1 Ni1 116.53(17)
C11 P1 Ni1 116.4(2)
C17 P2 C7 106.4(2)
C17 P2 C14 105.4(2)
C7 P2 C14 103.1(2)
C17 P2 Ni1 109.11(18)
C7 P2 Ni1 108.00(16)
C14 P2 Ni1 123.62(17)
C2 C1 Ni1 68.0(4)
C2 C1 H1A 116.9
Ni1 C1 H1A 116.9
C2 C1 H1B 116.9
Ni1 C1 H1B 116.9
H1A C1 H1B 113.9
C1 C2 C3 119.4(6)
C1 C2 Ni1 72.0(4)
C3 C2 Ni1 69.3(4)
C1 C2 H2A 119.7
C3 C2 H2A 119.7
Ni1 C2 H2A 119.7
C2 C3 C4 116.2(5)
C2 C3 C5 121.6(6)
C4 C3 C5 118.9(6)
C2 C3 Ni1 69.7(4)
C4 C3 Ni1 86.5(4)
C5 C3 Ni1 130.1(5)
N1 C4 C3 174.6(8)
N1 C4 Ni1 117.8(6)
C3 C4 Ni1 56.9(3)
C3 C5 H5A 109.5
C3 C5 H5B 109.5
H5A C5 H5B 109.5
C3 C5 H5C 109.5
H5A C5 H5C 109.5
H5B C5 H5C 109.5
C2' C1' Ni1 63.2(12)
C2' C1' H1C 117.4
Ni1 C1' H1C 117.4
C2' C1' H1D 117.4
Ni1 C1' H1D 117.4
H1C C1' H1D 114.5
C1' C2' C3' 122.7(17)
C1' C2' Ni1 80.1(14)
C3' C2' Ni1 63.9(11)
C1' C2' H2B 118.0
C3' C2' H2B 118.0
Ni1 C2' H2B 118.0
C2' C3' C4' 113.5(14)
C2' C3' C5' 122.0(15)
C4' C3' C5' 121.2(14)
C2' C3' Ni1 75.5(13)
C4' C3' Ni1 89.8(12)
C5' C3' Ni1 120.2(14)
N1' C4' C3' 177(2)
N1' C4' Ni1 122.9(19)
C3' C4' Ni1 53.9(10)
C3' C5' H5D 109.5
C3' C5' H5E 109.5
H5D C5' H5E 109.5
C3' C5' H5F 109.5
H5D C5' H5F 109.5
H5E C5' H5F 109.5
C7 C6 P1 112.9(3)
C7 C6 H6A 109.0
P1 C6 H6A 109.0
C7 C6 H6B 109.0
P1 C6 H6B 109.0
H6A C6 H6B 107.8
C6 C7 P2 111.6(3)
C6 C7 H7A 109.3
P2 C7 H7A 109.3
C6 C7 H7B 109.3
P2 C7 H7B 109.3
H7A C7 H7B 108.0
C10 C8 C9 110.7(4)
C10 C8 P1 112.4(4)
C9 C8 P1 112.5(3)
C10 C8 H8A 106.9
C9 C8 H8A 106.9
P1 C8 H8A 106.9
C8 C9 H9A 109.5
C8 C9 H9B 109.5
H9A C9 H9B 109.5
C8 C9 H9C 109.5
H9A C9 H9C 109.5
H9B C9 H9C 109.5
C8 C10 H10A 109.5
C8 C10 H10B 109.5
H10A C10 H10B 109.5
C8 C10 H10C 109.5
H10A C10 H10C 109.5
H10B C10 H10C 109.5
C12 C11 C13 112.2(4)
C12 C11 P1 113.4(4)
C13 C11 P1 111.2(4)
C12 C11 H11A 106.5
C13 C11 H11A 106.5
P1 C11 H11A 106.5
C11 C12 H12A 109.5
C11 C12 H12B 109.5
H12A C12 H12B 109.5
C11 C12 H12C 109.5
H12A C12 H12C 109.5
H12B C12 H12C 109.5
C11 C13 H13A 109.5
C11 C13 H13B 109.5
H13A C13 H13B 109.5
C11 C13 H13C 109.5
H13A C13 H13C 109.5
H13B C13 H13C 109.5
C15 C14 C16 109.4(4)
C15 C14 P2 112.5(3)
C16 C14 P2 112.4(4)
C15 C14 H14A 107.4
C16 C14 H14A 107.4
P2 C14 H14A 107.4
C14 C15 H15A 109.5
C14 C15 H15B 109.5
H15A C15 H15B 109.5
C14 C15 H15C 109.5
H15A C15 H15C 109.5
H15B C15 H15C 109.5
C14 C16 H16A 109.5
C14 C16 H16B 109.5
H16A C16 H16B 109.5
C14 C16 H16C 109.5
H16A C16 H16C 109.5
H16B C16 H16C 109.5
C18 C17 C19 111.4(4)
C18 C17 P2 115.1(4)
C19 C17 P2 110.3(3)
C18 C17 H17A 106.5
C19 C17 H17A 106.5
P2 C17 H17A 106.5
C17 C18 H18A 109.5
C17 C18 H18B 109.5
H18A C18 H18B 109.5
C17 C18 H18C 109.5
H18A C18 H18C 109.5
H18B C18 H18C 109.5
C17 C19 H19A 109.5
C17 C19 H19B 109.5
H19A C19 H19B 109.5
C17 C19 H19C 109.5
H19A C19 H19C 109.5
H19B C19 H19C 109.5
C26 B1 C37 112.4(4)
C26 B1 C28 105.1(4)
C37 B1 C28 110.9(4)
C26 B1 C32 110.9(4)
C37 B1 C32 104.2(4)
C28 B1 C32 113.7(4)
C30 C20 C37 122.5(5)
C30 C20 H20 118.7
C37 C20 H20 118.7
C24 C21 C31 120.4(5)
C24 C21 H21 119.8
C31 C21 H21 119.8
C24 C22 C33 120.8(5)
C24 C22 H22 119.6
C33 C22 H22 119.6
C37 C23 C34 122.8(5)
C37 C23 H23 118.6
C34 C23 H23 118.6
C22 C24 C21 118.8(5)
C22 C24 H24 120.6
C21 C24 H24 120.6
C27 C25 C32 122.5(5)
C27 C25 H25 118.7
C32 C25 H25 118.7
C33 C26 C31 115.0(4)
C33 C26 B1 122.3(4)
C31 C26 B1 122.3(4)
C29 C27 C25 121.2(5)
C29 C27 H27 119.4
C25 C27 H27 119.4
C41 C28 C36 114.3(5)
C41 C28 B1 124.0(4)
C36 C28 B1 121.4(4)
C27 C29 C35 118.5(5)
C27 C29 H29 120.7
C35 C29 H29 120.7
C40 C30 C20 120.2(5)
C40 C30 H30 119.9
C20 C30 H30 119.9
C21 C31 C26 122.6(4)
C21 C31 H31 118.7
C26 C31 H31 118.7
C38 C32 C25 114.1(5)
C38 C32 B1 121.6(4)
C25 C32 B1 124.2(4)
C22 C33 C26 122.3(5)
C22 C33 H33 118.8
C26 C33 H33 118.8
C40 C34 C23 119.8(5)
C40 C34 H34 120.1
C23 C34 H34 120.1
C38 C35 C29 119.4(5)
C38 C35 H35 120.3
C29 C35 H35 120.3
C43 C36 C28 123.3(6)
C43 C36 H36 118.4
C28 C36 H36 118.4
C23 C37 C20 115.3(4)
C23 C37 B1 122.8(4)
C20 C37 B1 121.9(4)
C35 C38 C32 124.2(5)
C35 C38 H38 117.9
C32 C38 H38 117.9
C42 C39 C41 120.7(5)
C42 C39 H39 119.6
C41 C39 H39 119.6
C30 C40 C34 119.4(5)
C30 C40 H40 120.3
C34 C40 H40 120.3
C28 C41 C39 121.8(5)
C28 C41 H41 119.1
C39 C41 H41 119.1
C43 C42 C39 119.3(6)
C43 C42 H42 120.3
C39 C42 H42 120.3
C42 C43 C36 120.5(6)
C42 C43 H43 119.8
C36 C43 H43 119.8

loop_
_geom_bond_atom_site_label_1
_geom_bond_atom_site_label_2
_geom_bond_distance
Ni1 C3' 1.968(19)
Ni1 C3 2.031(7)
Ni1 C2 2.036(7)
Ni1 C1 2.089(7)
Ni1 C2' 2.12(2)
Ni1 P1 2.1633(16)
Ni1 P2 2.1914(15)
Ni1 C1' 2.34(2)
Ni1 C4 2.420(6)
Ni1 C4' 2.437(17)
P1 C6 1.822(5)
P1 C8 1.823(5)
P1 C11 1.834(5)
P2 C17 1.840(5)
P2 C7 1.845(5)
P2 C14 1.863(5)
C1 C2 1.410(9)
C1 H1A 0.9900
C1 H1B 0.9900
C2 C3 1.424(8)
C2 H2A 1.0000
C3 C4 1.446(9)
C3 C5 1.516(8)
C4 N1 1.153(8)
C5 H5A 0.9800
C5 H5B 0.9800
C5 H5C 0.9800
C1' C2' 1.421(17)
C1' H1C 0.9900
C1' H1D 0.9900
C2' C3' 1.424(16)
C2' H2B 1.0000
C3' C4' 1.444(16)
C3' C5' 1.523(16)
C4' N1' 1.142(15)
C5' H5D 0.9800
C5' H5E 0.9800
C5' H5F 0.9800
C6 C7 1.542(6)
C6 H6A 0.9900
C6 H6B 0.9900
C7 H7A 0.9900
C7 H7B 0.9900
C8 C10 1.529(6)
C8 C9 1.532(6)
C8 H8A 1.0000
C9 H9A 0.9800
C9 H9B 0.9800
C9 H9C 0.9800
C10 H10A 0.9800
C10 H10B 0.9800
C10 H10C 0.9800
C11 C12 1.528(7)
C11 C13 1.542(7)
C11 H11A 1.0000
C12 H12A 0.9800
C12 H12B 0.9800
C12 H12C 0.9800
C13 H13A 0.9800
C13 H13B 0.9800
C13 H13C 0.9800
C14 C15 1.513(7)
C14 C16 1.533(7)
C14 H14A 1.0000
C15 H15A 0.9800
C15 H15B 0.9800
C15 H15C 0.9800
C16 H16A 0.9800
C16 H16B 0.9800
C16 H16C 0.9800
C17 C18 1.524(7)
C17 C19 1.531(6)
C17 H17A 1.0000
C18 H18A 0.9800
C18 H18B 0.9800
C18 H18C 0.9800
C19 H19A 0.9800
C19 H19B 0.9800
C19 H19C 0.9800
B1 C26 1.641(8)
B1 C37 1.643(7)
B1 C28 1.645(7)
B1 C32 1.646(7)
C20 C30 1.398(6)
C20 C37 1.408(6)
C20 H20 0.9500
C21 C24 1.386(7)
C21 C31 1.389(7)
C21 H21 0.9500
C22 C24 1.372(7)
C22 C33 1.393(7)
C22 H22 0.9500
C23 C37 1.397(6)
C23 C34 1.406(6)
C23 H23 0.9500
C24 H24 0.9500
C25 C27 1.383(7)
C25 C32 1.409(7)
C25 H25 0.9500
C26 C33 1.409(6)
C26 C31 1.410(6)
C27 C29 1.366(7)
C27 H27 0.9500
C28 C41 1.396(6)
C28 C36 1.402(7)
C29 C35 1.397(7)
C29 H29 0.9500
C30 C40 1.379(7)
C30 H30 0.9500
C31 H31 0.9500
C32 C38 1.396(6)
C33 H33 0.9500
C34 C40 1.383(7)
C34 H34 0.9500
C35 C38 1.379(7)
C35 H35 0.9500
C36 C43 1.384(7)
C36 H36 0.9500
C38 H38 0.9500
C39 C42 1.353(8)
C39 C41 1.411(8)
C39 H39 0.9500
C40 H40 0.9500
C41 H41 0.9500
C42 C43 1.354(8)
C42 H42 0.9500
C43 H43 0.9500

loop_
_geom_torsion_atom_site_label_1
_geom_torsion_atom_site_label_2
_geom_torsion_atom_site_label_3
_geom_torsion_atom_site_label_4
_geom_torsion
C3' Ni1 P1 C6 -173.0(6)
C3 Ni1 P1 C6 -179(14)
C2 Ni1 P1 C6 -141.6(3)
C1 Ni1 P1 C6 -161.1(3)
C2' Ni1 P1 C6 -136.6(10)
P2 Ni1 P1 C6 15.90(18)
C1' Ni1 P1 C6 -43(5)
C4 Ni1 P1 C6 128.3(3)
C4' Ni1 P1 C6 147.1(5)
C3' Ni1 P1 C8 68.1(6)
C3 Ni1 P1 C8 62.6(7)
C2 Ni1 P1 C8 99.6(3)
C1 Ni1 P1 C8 80.0(3)
C2' Ni1 P1 C8 104.5(10)
P2 Ni1 P1 C8 -102.95(19)
C1' Ni1 P1 C8 -162(5)
C4 Ni1 P1 C8 9.5(3)
C4' Ni1 P1 C8 28.3(5)
C3' Ni1 P1 C11 -55.8(6)
C3 Ni1 P1 C11 -61.3(7)
C2 Ni1 P1 C11 -24.3(3)
C1 Ni1 P1 C11 -43.9(3)
C2' Ni1 P1 C11 -19.4(10)
P2 Ni1 P1 C11 133.12(19)
C1' Ni1 P1 C11 74(5)
C4 Ni1 P1 C11 -114.4(3)
C4' Ni1 P1 C11 -95.6(5)
C3' Ni1 P2 C17 83.8(12)
C3 Ni1 P2 C17 69.4(3)
C2 Ni1 P2 C17 37.1(3)
C1 Ni1 P2 C17 -12(4)
C2' Ni1 P2 C17 46.5(8)
P1 Ni1 P2 C17 -115.13(18)
C1' Ni1 P2 C17 59.4(6)
C4 Ni1 P2 C17 107.5(3)
C4' Ni1 P2 C17 124.3(6)
C3' Ni1 P2 C7 -160.9(12)
C3 Ni1 P2 C7 -175.3(3)
C2 Ni1 P2 C7 152.4(3)
C1 Ni1 P2 C7 103(4)
C2' Ni1 P2 C7 161.8(8)
P1 Ni1 P2 C7 0.12(18)
C1' Ni1 P2 C7 174.7(6)
C4 Ni1 P2 C7 -137.2(3)
C4' Ni1 P2 C7 -120.4(6)
C3' Ni1 P2 C14 -40.8(12)
C3 Ni1 P2 C14 -55.2(3)
C2 Ni1 P2 C14 -87.5(3)
C1 Ni1 P2 C14 -137(4)
C2' Ni1 P2 C14 -78.1(8)
P1 Ni1 P2 C14 120.2(2)
C1' Ni1 P2 C14 -65.2(6)
C4 Ni1 P2 C14 -17.1(3)
C4' Ni1 P2 C14 -0.4(6)
C3' Ni1 C1 C2 -50.1(12)
C3 Ni1 C1 C2 -30.5(4)
C2' Ni1 C1 C2 -8.3(9)
P1 Ni1 C1 C2 155.0(4)
P2 Ni1 C1 C2 52(4)
C1' Ni1 C1 C2 -19.4(7)
C4 Ni1 C1 C2 -68.4(4)
C4' Ni1 C1 C2 -85.9(7)
Ni1 C1 C2 C3 52.5(6)
C3' Ni1 C2 C1 43.6(10)
C3 Ni1 C2 C1 132.4(6)
C2' Ni1 C2 C1 158(2)
P1 Ni1 C2 C1 -31.4(5)
P2 Ni1 C2 C1 -176.4(3)
C1' Ni1 C2 C1 156.2(9)
C4 Ni1 C2 C1 97.7(5)
C4' Ni1 C2 C1 68.7(6)
C3' Ni1 C2 C3 -88.8(11)
C1 Ni1 C2 C3 -132.4(6)
C2' Ni1 C2 C3 25(2)
P1 Ni1 C2 C3 -163.8(3)
P2 Ni1 C2 C3 51.3(5)
C1' Ni1 C2 C3 23.8(7)
C4 Ni1 C2 C3 -34.7(3)
C4' Ni1 C2 C3 -63.7(5)
C1 C2 C3 C4 21.5(9)
Ni1 C2 C3 C4 75.3(5)
C1 C2 C3 C5 -179.1(7)
Ni1 C2 C3 C5 -125.3(7)
C1 C2 C3 Ni1 -53.8(6)
C3' Ni1 C3 C2 41.3(7)
C1 Ni1 C3 C2 29.8(4)
C2' Ni1 C3 C2 -18.7(13)
P1 Ni1 C3 C2 48.1(8)
P2 Ni1 C3 C2 -147.0(4)
C1' Ni1 C3 C2 -120.4(15)
C4 Ni1 C3 C2 119.6(5)
C4' Ni1 C3 C2 88.9(6)
C3' Ni1 C3 C4 -78.3(7)
C2 Ni1 C3 C4 -119.6(5)
C1 Ni1 C3 C4 -89.8(4)
C2' Ni1 C3 C4 -138.2(13)
P1 Ni1 C3 C4 -71.5(8)
P2 Ni1 C3 C4 93.4(4)
C1' Ni1 C3 C4 120.1(15)
C4' Ni1 C3 C4 -30.7(6)
C3' Ni1 C3 C5 156.1(9)
C2 Ni1 C3 C5 114.8(8)
C1 Ni1 C3 C5 144.6(7)
C2' Ni1 C3 C5 96.2(14)
P1 Ni1 C3 C5 162.9(4)
P2 Ni1 C3 C5 -32.2(7)
C1' Ni1 C3 C5 -5.5(15)
C4 Ni1 C3 C5 -125.6(8)
C4' Ni1 C3 C5 -156.3(9)
C2 C3 C4 N1 -62(8)
C5 C3 C4 N1 138(8)
Ni1 C3 C4 N1 3(8)
C2 C3 C4 Ni1 -65.4(5)
C5 C3 C4 Ni1 134.7(7)
C3' Ni1 C4 N1 -110.1(9)
C3 Ni1 C4 N1 -179.6(8)
C2 Ni1 C4 N1 -140.9(6)
C1 Ni1 C4 N1 -99.9(6)
C2' Ni1 C4 N1 -160.0(8)
P1 Ni1 C4 N1 -23.8(7)
P2 Ni1 C4 N1 82.8(6)
C1' Ni1 C4 N1 155.0(9)
C4' Ni1 C4 N1 -65.7(11)
C3' Ni1 C4 C3 69.5(8)
C2 Ni1 C4 C3 38.8(4)
C1 Ni1 C4 C3 79.7(4)
C2' Ni1 C4 C3 19.7(6)
P1 Ni1 C4 C3 155.9(3)
P2 Ni1 C4 C3 -97.5(4)
C1' Ni1 C4 C3 -25.3(7)
C4' Ni1 C4 C3 114.0(11)
C3' Ni1 C1' C2' 29.8(12)
C3 Ni1 C1' C2' 44.3(14)
C2 Ni1 C1' C2' 0.8(12)
C1 Ni1 C1' C2' 15.8(13)
P1 Ni1 C1' C2' -102(5)
P2 Ni1 C1' C2' -161.3(13)
C4 Ni1 C1' C2' 85.7(13)
C4' Ni1 C1' C2' 68.1(13)
Ni1 C1' C2' C3' -50(2)
C3' Ni1 C2' C1' -134.1(18)
C3 Ni1 C2' C1' -39.1(11)
C2 Ni1 C2' C1' -178(3)
C1 Ni1 C2' C1' -161.2(16)
P1 Ni1 C2' C1' 169.4(9)
P2 Ni1 C2' C1' 21.9(15)
C4 Ni1 C2' C1' -67.2(12)
C4' Ni1 C2' C1' -96.8(13)
C3 Ni1 C2' C3' 95.0(17)
C2 Ni1 C2' C3' -43.9(18)
C1 Ni1 C2' C3' -27.1(8)
P1 Ni1 C2' C3' -56.5(15)
P2 Ni1 C2' C3' 156.0(8)
C1' Ni1 C2' C3' 134.1(18)
C4 Ni1 C2' C3' 66.9(9)
C4' Ni1 C2' C3' 37.3(9)
C1' C2' C3' C4' -26(3)
Ni1 C2' C3' C4' -83.4(16)
C1' C2' C3' C5' 174(2)
Ni1 C2' C3' C5' 117(2)
C1' C2' C3' Ni1 57(2)
C3 Ni1 C3' C2' -34.6(10)
C2 Ni1 C3' C2' 26.6(10)
C1 Ni1 C3' C2' 120.0(16)
P1 Ni1 C3' C2' 147.7(10)
P2 Ni1 C3' C2' -53.1(16)
C1' Ni1 C3' C2' -27.2(10)
C4 Ni1 C3' C2' -82.9(11)
C4' Ni1 C3' C2' -114.3(15)
C3 Ni1 C3' C4' 79.8(10)
C2 Ni1 C3' C4' 141.0(16)
C1 Ni1 C3' C4' -125.7(17)
C2' Ni1 C3' C4' 114.3(15)
P1 Ni1 C3' C4' -98.0(9)
P2 Ni1 C3' C4' 61.2(16)
C1' Ni1 C3' C4' 87.2(10)
C4 Ni1 C3' C4' 31.5(8)
C3 Ni1 C3' C5' -153.5(17)
C2 Ni1 C3' C5' -92.3(16)
C1 Ni1 C3' C5' 1.0(11)
C2' Ni1 C3' C5' -118.9(17)
P1 Ni1 C3' C5' 28.7(15)
P2 Ni1 C3' C5' -172.1(9)
C1' Ni1 C3' C5' -146.1(16)
C4 Ni1 C3' C5' 158.2(17)
C4' Ni1 C3' C5' 126.7(19)
C2' C3' C4' N1' 77(38)
C5' C3' C4' N1' -123(37)
Ni1 C3' C4' N1' 3(38)
C2' C3' C4' Ni1 74.1(16)
C5' C3' C4' Ni1 -126(2)
C3' Ni1 C4' N1' -180(2)
C3 Ni1 C4' N1' 111(2)
C2 Ni1 C4' N1' 160(2)
C1 Ni1 C4' N1' -154(2)
C2' Ni1 C4' N1' 139(2)
P1 Ni1 C4' N1' -81(2)
P2 Ni1 C4' N1' 29(2)
C1' Ni1 C4' N1' 100(2)
C4 Ni1 C4' N1' 67.8(19)
C3 Ni1 C4' C3' -68.8(10)
C2 Ni1 C4' C3' -20.7(9)
C1 Ni1 C4' C3' 26.0(9)
C2' Ni1 C4' C3' -41.6(10)
P1 Ni1 C4' C3' 98.7(10)
P2 Ni1 C4' C3' -151.4(9)
C1' Ni1 C4' C3' -80.1(11)
C4 Ni1 C4' C3' -112.4(15)
C8 P1 C6 C7 92.7(4)
C11 P1 C6 C7 -156.9(4)
Ni1 P1 C6 C7 -32.5(4)
P1 C6 C7 P2 33.6(4)
C17 P2 C7 C6 97.3(4)
C14 P2 C7 C6 -152.0(3)
Ni1 P2 C7 C6 -19.7(4)
C6 P1 C8 C10 165.2(3)
C11 P1 C8 C10 54.4(4)
Ni1 P1 C8 C10 -75.5(4)
C6 P1 C8 C9 -69.0(4)
C11 P1 C8 C9 -179.7(4)
Ni1 P1 C8 C9 50.4(4)
C6 P1 C11 C12 -59.0(4)
C8 P1 C11 C12 52.7(4)
Ni1 P1 C11 C12 -177.4(3)
C6 P1 C11 C13 68.6(4)
C8 P1 C11 C13 -179.7(4)
Ni1 P1 C11 C13 -49.8(4)
C17 P2 C14 C15 178.9(4)
C7 P2 C14 C15 67.5(4)
Ni1 P2 C14 C15 -54.8(4)
C17 P2 C14 C16 -57.1(4)
C7 P2 C14 C16 -168.4(4)
Ni1 P2 C14 C16 69.2(4)
C7 P2 C17 C18 58.3(4)
C14 P2 C17 C18 -50.7(4)
Ni1 P2 C17 C18 174.6(3)
C7 P2 C17 C19 -68.8(4)
C14 P2 C17 C19 -177.8(4)
Ni1 P2 C17 C19 47.5(4)
C33 C22 C24 C21 1.5(8)
C31 C21 C24 C22 -1.2(7)
C37 B1 C26 C33 -152.6(4)
C28 B1 C26 C33 86.7(5)
C32 B1 C26 C33 -36.5(6)
C37 B1 C26 C31 35.1(6)
C28 B1 C26 C31 -85.6(5)
C32 B1 C26 C31 151.2(4)
C32 C25 C27 C29 -0.2(7)
C26 B1 C28 C41 -91.0(6)
C37 B1 C28 C41 147.3(5)
C32 B1 C28 C41 30.4(7)
C26 B1 C28 C36 82.0(6)
C37 B1 C28 C36 -39.6(7)
C32 B1 C28 C36 -156.6(5)
C25 C27 C29 C35 -2.1(7)
C37 C20 C30 C40 0.5(7)
C24 C21 C31 C26 -0.8(8)
C33 C26 C31 C21 2.4(7)
B1 C26 C31 C21 175.3(5)
C27 C25 C32 C38 2.3(7)
C27 C25 C32 B1 178.4(5)
C26 B1 C32 C38 -37.0(6)
C37 B1 C32 C38 84.0(5)
C28 B1 C32 C38 -155.2(4)
C26 B1 C32 C25 147.2(4)
C37 B1 C32 C25 -91.8(5)
C28 B1 C32 C25 29.0(7)
C24 C22 C33 C26 0.2(8)
C31 C26 C33 C22 -2.1(7)
B1 C26 C33 C22 -174.9(5)
C37 C23 C34 C40 1.5(7)
C27 C29 C35 C38 2.2(7)
C41 C28 C36 C43 -2.6(9)
B1 C28 C36 C43 -176.3(6)
C34 C23 C37 C20 1.1(7)
C34 C23 C37 B1 179.7(5)
C30 C20 C37 C23 -2.1(7)
C30 C20 C37 B1 179.3(5)
C26 B1 C37 C23 32.7(6)
C28 B1 C37 C23 150.0(4)
C32 B1 C37 C23 -87.3(5)
C26 B1 C37 C20 -148.8(4)
C28 B1 C37 C20 -31.5(6)
C32 B1 C37 C20 91.1(5)
C29 C35 C38 C32 0.1(8)
C25 C32 C38 C35 -2.2(7)
B1 C32 C38 C35 -178.4(5)
C20 C30 C40 C34 2.2(8)
C23 C34 C40 C30 -3.1(7)
C36 C28 C41 C39 4.2(8)
B1 C28 C41 C39 177.7(5)
C42 C39 C41 C28 -3.6(9)
C41 C39 C42 C43 1.0(9)
C39 C42 C43 C36 0.6(9)
C28 C36 C43 C42 0.3(10)
